data_4504885
loop_
_publ_author_name
'Zhang, Zheng-Hua'
'Shen, Zhong-Liang'
'Okamura, Taka-aki'
'Zhu, Hui-Fang'
'Sun, Wei-Yin'
'Ueyama, Norikazu'

_publ_section_title
;
 Syntheses and Structures of Two Series of Coordination Frameworks Based
 on the Assembly of 1,3,5-Benzenetriacetic Acid with Lanthanide Metal
 Salts
;
_journal_issue 3
_journal_name_full 'Crystal Growth &amp; Design'
_journal_page_first 1191
_journal_paper_doi 10.1021/cg049600q
_journal_volume 5
_journal_year 2005
_chemical_formula_moiety 'C12 H22 La O12.50 '
_chemical_formula_sum 'C12 H22 La O12.5'
_chemical_formula_weight 505.21
_chemical_name_systematic
; 
[La(bta)(OH2)2]-4.5(H2O) 
;
_space_group_IT_number 2
_symmetry_cell_setting triclinic
_symmetry_Int_Tables_number 2
_symmetry_space_group_name_Hall '-P 1'
_symmetry_space_group_name_H-M 'P -1'
_atom_sites_solution_hydrogens geom
_atom_sites_solution_primary direct
_atom_sites_solution_secondary difmap
_audit_creation_method SHELXL-97
_cell_angle_alpha 64.06(5)
_cell_angle_beta 80.57(5)
_cell_angle_gamma 73.21(5)
_cell_formula_units_Z 2
_cell_length_a 8.618(5)
_cell_length_b 11.028(6)
_cell_length_c 11.126(6)
_cell_measurement_reflns_used 7383
_cell_measurement_temperature 200
_cell_measurement_theta_max 27.5
_cell_measurement_theta_min 3.1
_cell_volume 909.5(10)
_computing_structure_refinement 'SHELXL-97 (Sheldrick, 1997)'
_computing_structure_solution 'SHELXS-97 (Sheldrick, 1990)'
_diffrn_ambient_temperature 200
_diffrn_detector_area_resol_mean 10.00
_diffrn_measured_fraction_theta_full 0.995
_diffrn_measured_fraction_theta_max 0.995
_diffrn_measurement_device_type 'Rigaku RAXIS-RAPID Imaging Plate'
_diffrn_measurement_method \w
_diffrn_radiation_monochromator graphite
_diffrn_radiation_source 'fine-focus sealed tube'
_diffrn_radiation_type MoK\a
_diffrn_radiation_wavelength 0.71075
_diffrn_reflns_av_R_equivalents 0.0434
_diffrn_reflns_av_sigmaI/netI 0.0711
_diffrn_reflns_limit_h_max 11
_diffrn_reflns_limit_h_min -11
_diffrn_reflns_limit_k_max 14
_diffrn_reflns_limit_k_min -11
_diffrn_reflns_limit_l_max 14
_diffrn_reflns_limit_l_min -14
_diffrn_reflns_number 9145
_diffrn_reflns_theta_full 27.47
_diffrn_reflns_theta_max 27.47
_diffrn_reflns_theta_min 3.13
_exptl_absorpt_coefficient_mu 2.410
_exptl_absorpt_correction_T_max 0.88
_exptl_absorpt_correction_T_min 0.662
_exptl_absorpt_correction_type multi-scan
_exptl_absorpt_process_details '(Higashi, 1995)'
_exptl_crystal_colour colorless
_exptl_crystal_density_diffrn 1.845
_exptl_crystal_density_method 'not measured'
_exptl_crystal_description platelet
_exptl_crystal_F_000 502
_exptl_crystal_size_max 0.200
_exptl_crystal_size_mid 0.100
_exptl_crystal_size_min 0.050
_refine_diff_density_max 1.007
_refine_diff_density_min -0.834
_refine_diff_density_rms 0.119
_refine_ls_extinction_method none
_refine_ls_goodness_of_fit_ref 0.907
_refine_ls_hydrogen_treatment mixed
_refine_ls_matrix_type full
_refine_ls_number_parameters 235
_refine_ls_number_reflns 4161
_refine_ls_number_restraints 0
_refine_ls_restrained_S_all 0.907
_refine_ls_R_factor_all 0.0415
_refine_ls_R_factor_gt 0.0262
_refine_ls_shift/su_max 0.001
_refine_ls_shift/su_mean 0.000
_refine_ls_structure_factor_coef Fsqd
_refine_ls_weighting_details 'calc w=1/[\s^2^(Fo^2^)+(0.0240P)^2^+0.0000P] where P=(Fo^2^+2Fc^2^)/3'
_refine_ls_weighting_scheme calc
_refine_ls_wR_factor_gt 0.0559
_refine_ls_wR_factor_ref 0.0578
_reflns_number_gt 3073
_reflns_number_total 4161
_reflns_threshold_expression I>2\s(I)
_cod_data_source_file cg049600qsi20041127_080139.cif
_cod_data_source_block 1a
_cod_original_cell_volume 909.4(9)
_cod_original_sg_symbol_H-M 'P -1         '
_cod_original_formula_sum 'C12 H22 La O12.50'
_cod_database_code 4504885

loop_
_symmetry_equiv_pos_as_xyz
'x, y, z'
'-x, -y, -z'

loop_
_atom_site_label
_atom_site_type_symbol
_atom_site_fract_x
_atom_site_fract_y
_atom_site_fract_z
_atom_site_U_iso_or_equiv
_atom_site_adp_type
_atom_site_occupancy
_atom_site_symmetry_multiplicity
_atom_site_calc_flag
_atom_site_refinement_flags
La1 La 0.24652(3) 0.50634(3) 0.00142(3) 0.01295(6) Uani 1 1 d .
O1 O 0.2808(3) 0.4090(3) -0.1770(3) 0.0247(6) Uani 1 1 d .
O2 O 0.0319(3) 0.4378(3) -0.0913(2) 0.0190(5) Uani 1 1 d .
O3 O 0.4978(3) 0.4516(3) 0.1371(2) 0.0178(5) Uani 1 1 d .
O4 O 0.2688(3) 0.4421(3) 0.2564(2) 0.0237(6) Uani 1 1 d .
O5 O 0.2778(4) 0.2598(3) 0.1181(3) 0.0458(9) Uani 1 1 d .
O6 O 0.3166(5) 0.0458(3) 0.1361(4) 0.0518(10) Uani 1 1 d .
O7 O 0.2496(3) 0.7338(3) 0.0079(3) 0.0253(6) Uani 1 1 d .
O8 O 0.1044(4) 0.7188(3) -0.2024(3) 0.0356(7) Uani 1 1 d .
O9 O 0.0169(4) 0.0471(4) 0.1046(4) 0.0652(12) Uani 1 1 d .
O10 O 0.0321(6) 0.2928(6) 0.4010(4) 0.0965(19) Uani 1 1 d .
O11 O 0.4049(3) 0.7699(3) 0.1789(3) 0.0317(7) Uani 1 1 d .
O12 O 0.1281(6) 0.8073(6) 0.3606(4) 0.0840(15) Uani 1 1 d .
O13 O 0.1068(13) 0.9629(11) 0.5390(14) 0.125(5) Uani 0.50 1 d P
C1 C 0.2339(4) 0.2650(4) -0.3151(3) 0.0201(8) Uani 1 1 d .
C2 C 0.3011(4) 0.3503(4) -0.4352(3) 0.0180(7) Uani 1 1 d .
H1 H 0.2541 0.4476 -0.4741 0.022 Uiso 1 1 calc R
C3 C 0.4361(4) 0.2930(4) -0.4974(3) 0.0192(7) Uani 1 1 d .
C4 C 0.5033(5) 0.1500(4) -0.4406(4) 0.0222(8) Uani 1 1 d .
H2 H 0.5948 0.1106 -0.4839 0.027 Uiso 1 1 calc R
C5 C 0.4380(5) 0.0636(4) -0.3206(3) 0.0211(8) Uani 1 1 d .
C6 C 0.3044(5) 0.1232(4) -0.2598(4) 0.0231(8) Uani 1 1 d .
H3 H 0.2596 0.0655 -0.1780 0.028 Uiso 1 1 calc R
C11 C 0.0917(5) 0.3285(5) -0.2437(4) 0.0259(9) Uani 1 1 d .
H4 H 0.0123 0.3996 -0.3104 0.031 Uiso 1 1 calc R
H5 H 0.0374 0.2551 -0.1808 0.031 Uiso 1 1 calc R
C12 C 0.1404(4) 0.3952(4) -0.1673(3) 0.0169(7) Uani 1 1 d .
C31 C 0.5110(5) 0.3831(4) 0.3738(3) 0.0231(8) Uani 1 1 d .
H6 H 0.6229 0.3316 0.3616 0.028 Uiso 1 1 calc R
H7 H 0.5179 0.4675 0.3815 0.028 Uiso 1 1 calc R
C32 C 0.4183(4) 0.4274(3) 0.2505(3) 0.0154(7) Uani 1 1 d .
C51 C 0.5155(5) -0.0899(4) -0.2579(4) 0.0290(9) Uani 1 1 d .
H8 H 0.5610 -0.1212 -0.3301 0.035 Uiso 1 1 calc R
H9 H 0.4302 -0.1394 -0.2078 0.035 Uiso 1 1 calc R
C52 C 0.3500(5) 0.1322(4) 0.1631(4) 0.0291(9) Uani 1 1 d .

loop_
_atom_site_aniso_label
_atom_site_aniso_U_11
_atom_site_aniso_U_22
_atom_site_aniso_U_33
_atom_site_aniso_U_23
_atom_site_aniso_U_13
_atom_site_aniso_U_12
La1 0.00981(8) 0.01557(10) 0.01347(9) -0.00642(6) 0.00110(5) -0.00331(6)
O1 0.0167(13) 0.0361(16) 0.0325(15) -0.0257(12) 0.0075(11) -0.0084(12)
O2 0.0132(12) 0.0286(15) 0.0176(12) -0.0138(11) 0.0034(9) -0.0039(10)
O3 0.0147(12) 0.0275(14) 0.0107(11) -0.0065(10) 0.0026(9) -0.0087(10)
O4 0.0133(13) 0.0384(16) 0.0155(12) -0.0081(11) 0.0028(10) -0.0073(11)
O5 0.070(3) 0.0155(15) 0.0471(19) -0.0035(13) -0.0346(17) -0.0018(15)
O6 0.061(2) 0.0270(17) 0.075(2) -0.0235(17) -0.040(2) 0.0022(16)
O7 0.0273(15) 0.0216(14) 0.0309(15) -0.0132(11) -0.0014(12) -0.0075(12)
O8 0.050(2) 0.0237(15) 0.0256(15) -0.0069(12) -0.0119(13) 0.0018(14)
O9 0.035(2) 0.038(2) 0.088(3) 0.0004(19) -0.0034(19) -0.0008(16)
O10 0.086(4) 0.170(5) 0.042(2) -0.013(3) 0.000(2) -0.095(4)
O11 0.0241(15) 0.0327(17) 0.0471(18) -0.0232(14) -0.0062(13) -0.0061(13)
O12 0.078(3) 0.122(4) 0.051(2) -0.023(3) 0.016(2) -0.055(3)
O13 0.083(8) 0.068(7) 0.192(13) -0.041(8) 0.041(8) -0.017(6)
C1 0.0186(18) 0.033(2) 0.0170(17) -0.0166(16) 0.0022(14) -0.0095(16)
C2 0.0177(18) 0.0207(19) 0.0170(17) -0.0084(14) -0.0040(14) -0.0039(14)
C3 0.0190(18) 0.029(2) 0.0123(16) -0.0082(14) -0.0016(13) -0.0092(15)
C4 0.0209(19) 0.028(2) 0.0204(18) -0.0140(16) -0.0002(14) -0.0041(16)
C5 0.025(2) 0.0187(19) 0.0228(19) -0.0113(15) -0.0043(15) -0.0046(15)
C6 0.028(2) 0.027(2) 0.0172(18) -0.0086(15) 0.0041(15) -0.0153(17)
C11 0.0169(19) 0.044(3) 0.031(2) -0.028(2) 0.0087(16) -0.0134(18)
C12 0.0130(17) 0.0235(19) 0.0148(16) -0.0095(14) 0.0015(13) -0.0037(14)
C31 0.0203(19) 0.030(2) 0.0178(19) -0.0081(16) -0.0007(15) -0.0072(17)
C32 0.0159(17) 0.0154(17) 0.0143(16) -0.0058(13) 0.0007(13) -0.0041(13)
C51 0.038(2) 0.021(2) 0.029(2) -0.0096(17) -0.0068(18) -0.0068(18)
C52 0.036(2) 0.019(2) 0.031(2) -0.0083(17) -0.0110(18) -0.0031(17)

loop_
_atom_type_symbol
_atom_type_description
_atom_type_scat_dispersion_real
_atom_type_scat_dispersion_imag
_atom_type_scat_source
La La -0.2871 2.4523 'International Tables Vol C Tables 4.2.6.8 and 6.1.1.4'
O O 0.0106 0.0060 'International Tables Vol C Tables 4.2.6.8 and 6.1.1.4'
C C 0.0033 0.0016 'International Tables Vol C Tables 4.2.6.8 and 6.1.1.4'
H H 0.0000 0.0000 'International Tables Vol C Tables 4.2.6.8 and 6.1.1.4'

loop_
_geom_angle_atom_site_label_1
_geom_angle_atom_site_label_2
_geom_angle_atom_site_label_3
_geom_angle
_geom_angle_site_symmetry_1
_geom_angle_site_symmetry_3
O5 La1 O2 93.86(13) . 2_565
O5 La1 O3 108.06(12) . 2_665
O2 La1 O3 158.02(9) 2_565 2_665
O5 La1 O7 148.22(10) . .
O2 La1 O7 81.61(10) 2_565 .
O3 La1 O7 80.51(10) 2_665 .
O5 La1 O1 72.80(11) . .
O2 La1 O1 115.53(9) 2_565 .
O3 La1 O1 71.12(9) 2_665 .
O7 La1 O1 137.34(9) . .
O5 La1 O8 140.93(11) . .
O2 La1 O8 77.52(11) 2_565 .
O3 La1 O8 84.18(11) 2_665 .
O7 La1 O8 68.98(10) . .
O1 La1 O8 76.87(10) . .
O5 La1 O3 82.44(11) . .
O2 La1 O3 121.41(8) 2_565 .
O3 La1 O3 64.92(9) 2_665 .
O7 La1 O3 73.58(10) . .
O1 La1 O3 118.70(9) . .
O8 La1 O3 134.62(10) . .
O5 La1 O4 73.00(11) . .
O2 La1 O4 73.52(9) 2_565 .
O3 La1 O4 113.86(9) 2_665 .
O7 La1 O4 75.57(10) . .
O1 La1 O4 145.11(9) . .
O8 La1 O4 136.78(9) . .
O3 La1 O4 49.37(8) . .
O5 La1 O2 72.14(11) . .
O2 La1 O2 66.45(10) 2_565 .
O3 La1 O2 118.16(8) 2_665 .
O7 La1 O2 131.79(9) . .
O1 La1 O2 49.25(8) . .
O8 La1 O2 69.49(10) . .
O3 La1 O2 154.11(8) . .
O4 La1 O2 123.79(9) . .
O5 La1 C12 69.51(11) . .
O2 La1 C12 91.58(10) 2_565 .
O3 La1 C12 94.52(9) 2_665 .
O7 La1 C12 141.64(10) . .
O1 La1 C12 24.15(8) . .
O8 La1 C12 72.69(10) . .
O3 La1 C12 138.26(9) . .
O4 La1 C12 138.44(9) . .
O2 La1 C12 25.15(8) . .
O5 La1 C32 75.77(11) . .
O2 La1 C32 97.22(10) 2_565 .
O3 La1 C32 89.93(10) 2_665 .
O7 La1 C32 73.66(10) . .
O1 La1 C32 135.42(10) . .
O8 La1 C32 142.64(10) . .
O3 La1 C32 25.15(8) . .
O4 La1 C32 24.24(8) . .
O2 La1 C32 142.44(9) . .
C12 La1 C32 144.66(10) . .
C12 O1 La1 97.8(2) . .
C12 O2 La1 154.1(2) . 2_565
C12 O2 La1 92.3(2) . .
La1 O2 La1 113.55(10) 2_565 .
C32 O3 La1 149.1(2) . 2_665
C32 O3 La1 95.2(2) . .
La1 O3 La1 115.08(9) 2_665 .
C32 O4 La1 95.6(2) . .
C52 O5 La1 157.7(3) . .
C6 C1 C2 119.0(3) . .
C6 C1 C11 120.7(3) . .
C2 C1 C11 120.2(4) . .
C3 C2 C1 120.2(3) . .
C3 C2 H1 119.9 . .
C1 C2 H1 119.9 . .
C2 C3 C4 119.6(3) . .
C2 C3 C31 121.0(3) . 1_554
C4 C3 C31 119.4(3) . 1_554
C3 C4 C5 120.9(3) . .
C3 C4 H2 119.5 . .
C5 C4 H2 119.5 . .
C6 C5 C4 118.5(3) . .
C6 C5 C51 121.2(3) . .
C4 C5 C51 120.3(3) . .
C5 C6 C1 121.8(3) . .
C5 C6 H3 119.1 . .
C1 C6 H3 119.1 . .
C12 C11 C1 113.1(3) . .
C12 C11 H4 108.9 . .
C1 C11 H4 108.9 . .
C12 C11 H5 108.9 . .
C1 C11 H5 108.9 . .
H4 C11 H5 107.8 . .
O1 C12 O2 120.5(3) . .
O1 C12 C11 121.7(3) . .
O2 C12 C11 117.8(3) . .
O1 C12 La1 58.08(18) . .
O2 C12 La1 62.59(18) . .
C11 C12 La1 175.6(3) . .
C3 C31 C32 114.2(3) 1_556 .
C3 C31 H6 108.7 1_556 .
C32 C31 H6 108.7 . .
C3 C31 H7 108.7 1_556 .
C32 C31 H7 108.7 . .
H6 C31 H7 107.6 . .
O4 C32 O3 119.8(3) . .
O4 C32 C31 121.8(3) . .
O3 C32 C31 118.4(3) . .
O4 C32 La1 60.17(18) . .
O3 C32 La1 59.69(17) . .
C31 C32 La1 177.4(2) . .
C5 C51 C52 114.9(3) . 2_655
C5 C51 H8 108.5 . .
C52 C51 H8 108.5 2_655 .
C5 C51 H9 108.5 . .
C52 C51 H9 108.5 2_655 .
H8 C51 H9 107.5 . .
O6 C52 O5 124.3(4) . .
O6 C52 C51 121.1(4) . 2_655
O5 C52 C51 114.6(4) . 2_655

loop_
_geom_bond_atom_site_label_1
_geom_bond_atom_site_label_2
_geom_bond_distance
_geom_bond_site_symmetry_2
La1 O5 2.398(3) .
La1 O2 2.457(3) 2_565
La1 O3 2.509(3) 2_665
La1 O7 2.549(3) .
La1 O1 2.582(3) .
La1 O8 2.595(3) .
La1 O3 2.617(3) .
La1 O4 2.632(3) .
La1 O2 2.678(3) .
La1 C12 3.014(4) .
La1 C32 3.020(4) .
O1 C12 1.245(4) .
O2 C12 1.282(4) .
O2 La1 2.457(3) 2_565
O3 C32 1.288(4) .
O3 La1 2.509(3) 2_665
O4 C32 1.246(4) .
O5 C52 1.264(5) .
O6 C52 1.233(5) .
C1 C6 1.388(5) .
C1 C2 1.403(5) .
C1 C11 1.515(5) .
C2 C3 1.388(5) .
C2 H1 0.9500 .
C3 C4 1.393(5) .
C3 C31 1.510(5) 1_554
C4 C5 1.399(5) .
C4 H2 0.9500 .
C5 C6 1.383(5) .
C5 C51 1.505(5) .
C6 H3 0.9500 .
C11 C12 1.511(5) .
C11 H4 0.9900 .
C11 H5 0.9900 .
C31 C3 1.510(5) 1_556
C31 C32 1.518(5) .
C31 H6 0.9900 .
C31 H7 0.9900 .
C51 C52 1.526(6) 2_655
C51 H8 0.9900 .
C51 H9 0.9900 .
C52 C51 1.526(6) 2_655

loop_
_geom_torsion_atom_site_label_1
_geom_torsion_atom_site_label_2
_geom_torsion_atom_site_label_3
_geom_torsion_atom_site_label_4
_geom_torsion
_geom_torsion_site_symmetry_1
_geom_torsion_site_symmetry_4
O5 La1 O1 C12 78.2(2) . .
O2 La1 O1 C12 -7.8(2) 2_565 .
O3 La1 O1 C12 -165.2(2) 2_665 .
O7 La1 O1 C12 -114.1(2) . .
O8 La1 O1 C12 -76.9(2) . .
O3 La1 O1 C12 149.1(2) . .
O4 La1 O1 C12 90.0(3) . .
O2 La1 O1 C12 -2.8(2) . .
C32 La1 O1 C12 125.3(2) . .
O5 La1 O2 C12 -79.7(2) . .
O2 La1 O2 C12 177.7(3) 2_565 .
O3 La1 O2 C12 21.7(2) 2_665 .
O7 La1 O2 C12 124.8(2) . .
O1 La1 O2 C12 2.68(19) . .
O8 La1 O2 C12 92.8(2) . .
O3 La1 O2 C12 -68.4(3) . .
O4 La1 O2 C12 -133.9(2) . .
C32 La1 O2 C12 -112.3(2) . .
O5 La1 O2 La1 102.57(14) . 2_565
O2 La1 O2 La1 0.0 2_565 2_565
O3 La1 O2 La1 -156.07(9) 2_665 2_565
O7 La1 O2 La1 -52.91(15) . 2_565
O1 La1 O2 La1 -175.04(16) . 2_565
O8 La1 O2 La1 -84.92(13) . 2_565
O3 La1 O2 La1 113.83(16) . 2_565
O4 La1 O2 La1 48.39(14) . 2_565
C12 La1 O2 La1 -177.7(3) . 2_565
C32 La1 O2 La1 70.00(18) . 2_565
O5 La1 O3 C32 -72.5(2) . .
O2 La1 O3 C32 17.4(2) 2_565 .
O3 La1 O3 C32 173.5(3) 2_665 .
O7 La1 O3 C32 86.4(2) . .
O1 La1 O3 C32 -138.12(19) . .
O8 La1 O3 C32 121.7(2) . .
O4 La1 O3 C32 1.55(18) . .
O2 La1 O3 C32 -83.3(3) . .
C12 La1 O3 C32 -119.7(2) . .
O5 La1 O3 La1 114.04(14) . 2_665
O2 La1 O3 La1 -156.04(9) 2_565 2_665
O3 La1 O3 La1 0.0 2_665 2_665
O7 La1 O3 La1 -87.03(12) . 2_665
O1 La1 O3 La1 48.42(14) . 2_665
O8 La1 O3 La1 -51.74(16) . 2_665
O4 La1 O3 La1 -171.90(16) . 2_665
O2 La1 O3 La1 103.24(17) . 2_665
C12 La1 O3 La1 66.81(17) . 2_665
C32 La1 O3 La1 -173.5(3) . 2_665
O5 La1 O4 C32 93.0(2) . .
O2 La1 O4 C32 -167.5(2) 2_565 .
O3 La1 O4 C32 -9.6(2) 2_665 .
O7 La1 O4 C32 -82.2(2) . .
O1 La1 O4 C32 81.3(3) . .
O8 La1 O4 C32 -117.6(2) . .
O3 La1 O4 C32 -1.61(19) . .
O2 La1 O4 C32 146.8(2) . .
C12 La1 O4 C32 119.3(2) . .
O2 La1 O5 C52 -169.2(7) 2_565 .
O3 La1 O5 C52 12.4(8) 2_665 .
O7 La1 O5 C52 -89.0(8) . .
O1 La1 O5 C52 75.2(7) . .
O8 La1 O5 C52 115.8(7) . .
O3 La1 O5 C52 -48.0(7) . .
O4 La1 O5 C52 -97.8(7) . .
O2 La1 O5 C52 127.0(8) . .
C12 La1 O5 C52 100.5(8) . .
C32 La1 O5 C52 -72.8(7) . .
C6 C1 C2 C3 0.0(5) . .
C11 C1 C2 C3 177.0(3) . .
C1 C2 C3 C4 0.8(5) . .
C1 C2 C3 C31 -179.6(3) . 1_554
C2 C3 C4 C5 -0.9(5) . .
C31 C3 C4 C5 179.4(3) 1_554 .
C3 C4 C5 C6 0.4(5) . .
C3 C4 C5 C51 -177.8(3) . .
C4 C5 C6 C1 0.4(5) . .
C51 C5 C6 C1 178.5(4) . .
C2 C1 C6 C5 -0.6(5) . .
C11 C1 C6 C5 -177.6(3) . .
C6 C1 C11 C12 99.3(4) . .
C2 C1 C11 C12 -77.6(4) . .
La1 O1 C12 O2 5.1(4) . .
La1 O1 C12 C11 -174.9(3) . .
La1 O2 C12 O1 170.3(3) 2_565 .
La1 O2 C12 O1 -4.9(4) . .
La1 O2 C12 C11 -9.7(7) 2_565 .
La1 O2 C12 C11 175.1(3) . .
La1 O2 C12 La1 175.2(5) 2_565 .
C1 C11 C12 O1 7.8(5) . .
C1 C11 C12 O2 -172.2(3) . .
C1 C11 C12 La1 -78(3) . .
O5 La1 C12 O1 -93.5(3) . .
O2 La1 C12 O1 172.9(2) 2_565 .
O3 La1 C12 O1 14.1(2) 2_665 .
O7 La1 C12 O1 94.5(3) . .
O8 La1 C12 O1 96.5(2) . .
O3 La1 C12 O1 -42.6(3) . .
O4 La1 C12 O1 -120.4(2) . .
O2 La1 C12 O1 175.0(4) . .
C32 La1 C12 O1 -82.2(3) . .
O5 La1 C12 O2 91.4(2) . .
O2 La1 C12 O2 -2.1(2) 2_565 .
O3 La1 C12 O2 -161.0(2) 2_665 .
O7 La1 C12 O2 -80.5(2) . .
O1 La1 C12 O2 -175.0(4) . .
O8 La1 C12 O2 -78.5(2) . .
O3 La1 C12 O2 142.42(18) . .
O4 La1 C12 O2 64.5(3) . .
C32 La1 C12 O2 102.8(2) . .
O5 La1 C12 C11 -5(3) . .
O2 La1 C12 C11 -99(3) 2_565 .
O3 La1 C12 C11 102(3) 2_665 .
O7 La1 C12 C11 -177(3) . .
O1 La1 C12 C11 88(3) . .
O8 La1 C12 C11 -175(3) . .
O3 La1 C12 C11 45(3) . .
O4 La1 C12 C11 -32(3) . .
O2 La1 C12 C11 -97(3) . .
C32 La1 C12 C11 6(3) . .
La1 O4 C32 O3 2.9(3) . .
La1 O4 C32 C31 -177.9(3) . .
La1 O3 C32 O4 165.5(3) 2_665 .
La1 O3 C32 O4 -2.9(3) . .
La1 O3 C32 C31 -13.7(6) 2_665 .
La1 O3 C32 C31 177.9(3) . .
La1 O3 C32 La1 168.4(4) 2_665 .
C3 C31 C32 O4 29.2(5) 1_556 .
C3 C31 C32 O3 -151.6(3) 1_556 .
C3 C31 C32 La1 -108(5) 1_556 .
O5 La1 C32 O4 -80.1(2) . .
O2 La1 C32 O4 12.0(2) 2_565 .
O3 La1 C32 O4 171.2(2) 2_665 .
O7 La1 C32 O4 91.1(2) . .
O1 La1 C32 O4 -126.3(2) . .
O8 La1 C32 O4 90.9(3) . .
O3 La1 C32 O4 177.1(3) . .
O2 La1 C32 O4 -48.2(3) . .
C12 La1 C32 O4 -91.1(3) . .
O5 La1 C32 O3 102.7(2) . .
O2 La1 C32 O3 -165.08(19) 2_565 .
O3 La1 C32 O3 -5.9(2) 2_665 .
O7 La1 C32 O3 -86.1(2) . .
O1 La1 C32 O3 56.5(2) . .
O8 La1 C32 O3 -86.2(2) . .
O4 La1 C32 O3 -177.1(3) . .
O2 La1 C32 O3 134.65(19) . .
C12 La1 C32 O3 91.8(2) . .
O5 La1 C32 C31 58(5) . .
O2 La1 C32 C31 150(5) 2_565 .
O3 La1 C32 C31 -51(5) 2_665 .
O7 La1 C32 C31 -131(5) . .
O1 La1 C32 C31 12(6) . .
O8 La1 C32 C31 -131(5) . .
O3 La1 C32 C31 -45(5) . .
O4 La1 C32 C31 138(6) . .
O2 La1 C32 C31 90(5) . .
C12 La1 C32 C31 47(6) . .
C6 C5 C51 C52 -89.9(5) . 2_655
C4 C5 C51 C52 88.1(4) . 2_655
La1 O5 C52 O6 -120.8(7) . .
La1 O5 C52 C51 60.0(9) . 2_655
